data_2217316
loop_
_publ_author_name
'Sato Yohei'
'Uta Kazuya'
'Mizuguchi, Jin'

_publ_section_title
;Diacetonitriletetrakis{\m~2~-3-anilinocarbonyl-1-[(5-chloro-2-oxidophenyl)diazenyl]-2-naphtholato}tetraaquadiiron(III)disodium(I)
 dihydrate
;
_journal_coeditor_code SJ2453
_journal_issue 1
_journal_name_full 'Acta Crystallographica Section E'
_journal_page_first m240
_journal_page_last m241
_journal_paper_doi 10.1107/S1600536807066895
_journal_volume 64
_journal_year 2008
_chemical_formula_iupac '[Fe2 Na2 (C23 H14 Cl N3 O3)4 (C2 H3 N)2 (H2 O)4], 2H2 O'
_chemical_formula_moiety 'C96 H70 Cl4 Fe2 N14 Na2 O16, 2(H2 O)'
_chemical_formula_sum 'C96 H74 Cl4 Fe2 N14 Na2 O18'
_chemical_formula_weight 2011.21
_chemical_name_systematic
;
Diacetonitriletetrakis{\m~2~-3-anilinocarbonyl-1-[(5-chloro-2-
oxidophenyl)diazenyl]-2-naphtholato}tetraaquadiiron(III)disodium(I) dihydrate
;
_space_group_IT_number 2
_symmetry_cell_setting triclinic
_symmetry_space_group_name_Hall '-P 1'
_symmetry_space_group_name_H-M 'P -1'
_cell_angle_alpha 72.3960(10)
_cell_angle_beta 76.2850(9)
_cell_angle_gamma 83.0150(10)
_cell_formula_units_Z 1
_cell_length_a 11.4416(5)
_cell_length_b 14.1161(7)
_cell_length_c 15.0105(7)
_cell_measurement_reflns_used 18467
_cell_measurement_temperature 93.1
_cell_measurement_theta_max 25.3
_cell_measurement_theta_min 3.0
_cell_volume 2241.67(18)
_computing_cell_refinement 'PROCESS-AUTO (Rigaku, 1998)'
_computing_data_collection 'PROCESS-AUTO (Rigaku, 1998)'
_computing_data_reduction
;
CrystalStructure (Rigaku/MSC, 2006)
;
_computing_molecular_graphics 'ORTEPIII (Burnett & Johnson, 1996)'
_computing_publication_material 'CrystalStructure (Rigaku/MSC, 2006)'
_computing_structure_refinement 'SHELXL97 (Sheldrick, 1997)'
_computing_structure_solution 'SIR2004 (Burla <i>et al.</i>,  2005)'
_diffrn_detector_area_resol_mean 10.00
_diffrn_measured_fraction_theta_full 0.993
_diffrn_measured_fraction_theta_max 0.993
_diffrn_measurement_device_type 'Rigaku R-AXIS RAPID'
_diffrn_measurement_method \w
_diffrn_radiation_type 'Mo K\a'
_diffrn_radiation_wavelength 0.71075
_diffrn_reflns_av_R_equivalents 0.125
_diffrn_reflns_limit_h_max 13
_diffrn_reflns_limit_h_min -13
_diffrn_reflns_limit_k_max 16
_diffrn_reflns_limit_k_min -16
_diffrn_reflns_limit_l_max 18
_diffrn_reflns_limit_l_min -18
_diffrn_reflns_number 40907
_diffrn_reflns_theta_full 25.35
_diffrn_reflns_theta_max 25.35
_diffrn_standards_number 0
_exptl_absorpt_coefficient_mu 0.532
_exptl_absorpt_correction_T_max 0.976
_exptl_absorpt_correction_T_min 0.793
_exptl_absorpt_correction_type multi-scan
_exptl_absorpt_process_details '(ABSCOR; Higashi, 1995)'
_exptl_crystal_colour black
_exptl_crystal_density_diffrn 1.481
_exptl_crystal_density_method 'not measured'
_exptl_crystal_description block
_exptl_crystal_F_000 1022.0
_exptl_crystal_size_max 0.30
_exptl_crystal_size_mid 0.09
_exptl_crystal_size_min 0.05
_refine_diff_density_max 1.17
_refine_diff_density_min -1.00
_refine_ls_extinction_method none
_refine_ls_goodness_of_fit_ref 0.973
_refine_ls_hydrogen_treatment constr
_refine_ls_number_parameters 607
_refine_ls_number_reflns 8133
_refine_ls_number_restraints 0
_refine_ls_R_factor_gt 0.0857
_refine_ls_shift/su_max 0.000
_refine_ls_shift/su_mean 0.000
_refine_ls_structure_factor_coef Fsqd
_refine_ls_weighting_details 'w = 1/[\s^2^(Fo^2^)+(0.1531P)^2^] where P=(Fo^2^+2Fc^2^)/3'
_refine_ls_weighting_scheme calc
_refine_ls_wR_factor_ref 0.2640
_reflns_number_gt 4163
_reflns_number_total 8133
_reflns_threshold_expression I>2\s(I)
_cod_data_source_file sj2453.cif
_cod_data_source_block I
_cod_depositor_comments
;
 Marking attached hydrogen atoms.

 Antanas Vaitkus,
 2017-03-27
;
_cod_database_code 2217316
_cod_database_fobs_code 2217316

loop_
_symmetry_equiv_pos_site_id
_symmetry_equiv_pos_as_xyz
1 +X,+Y,+Z
2 -X,-Y,-Z

loop_
_atom_site_type_symbol
_atom_site_label
_atom_site_fract_x
_atom_site_fract_y
_atom_site_fract_z
_atom_site_U_iso_or_equiv
_atom_site_adp_type
_atom_site_calc_flag
_atom_site_refinement_flags
_atom_site_occupancy
_atom_site_attached_hydrogens
Fe Fe1 0.35889(7) 0.15898(6) 0.81868(6) 0.0419(3) Uani d . 1.00 0
Cl Cl1 0.89755(14) 0.08974(12) 0.97345(11) 0.0493(4) Uani d . 1.00 0
Cl Cl2 -0.13236(15) 0.46998(12) 0.94460(12) 0.0570(4) Uani d . 1.00 0
Na Na1 0.1669(2) -0.2788(2) 0.66698(19) 0.0631(7) Uani d . 1.00 0
O O1 0.3035(3) 0.0314(2) 0.8208(2) 0.0431(9) Uani d . 1.00 0
O O2 0.2505(3) 0.1532(2) 0.9412(2) 0.0455(10) Uani d . 1.00 0
O O3 0.4037(3) 0.1844(2) 0.6776(2) 0.0441(10) Uani d . 1.00 0
O O4 0.4653(3) 0.2573(2) 0.8224(2) 0.0435(10) Uani d . 1.00 0
O O5 0.6633(4) 0.2145(3) 0.4266(3) 0.0565(11) Uani d . 1.00 0
O O6 0.1263(3) -0.1752(3) 0.7588(2) 0.0506(11) Uani d . 1.00 0
O O7 0.0555(5) -0.1671(4) 0.5459(4) 0.1103(15) Uani d . 1.00 2
O O8 0.2170(5) -0.4270(4) 0.7749(4) 0.1103(15) Uani d . 1.00 2
O O9 0.3764(4) -0.5671(3) 0.8564(3) 0.0660(13) Uani d . 1.00 2
N N1 0.5057(4) 0.0648(3) 0.8650(3) 0.0397(11) Uani d . 1.00 0
N N2 0.5346(4) -0.0289(3) 0.8773(3) 0.0398(11) Uani d . 1.00 0
N N3 0.1124(4) -0.0205(3) 0.7800(3) 0.0454(12) Uani d . 1.00 0
N N4 0.2318(4) 0.2816(3) 0.7769(3) 0.0413(11) Uani d . 1.00 0
N N5 0.2329(4) 0.3526(3) 0.6989(3) 0.0430(12) Uani d . 1.00 0
N N6 0.5554(4) 0.1015(3) 0.5544(3) 0.0449(12) Uani d . 1.00 0
N N7 -0.0136(6) -0.3582(5) 0.6870(6) 0.101(2) Uani d . 1.00 0
C C1 0.5628(5) 0.2210(4) 0.8598(4) 0.0422(14) Uani d . 1.00 0
C C2 0.6393(5) 0.2825(4) 0.8750(4) 0.0448(15) Uani d . 1.00 0
C C3 0.7400(5) 0.2409(4) 0.9114(4) 0.0473(15) Uani d . 1.00 0
C C4 0.7679(5) 0.1382(4) 0.9319(4) 0.0451(14) Uani d . 1.00 0
C C5 0.6932(5) 0.0759(4) 0.9196(4) 0.0428(14) Uani d . 1.00 0
C C6 0.5913(5) 0.1184(4) 0.8821(4) 0.0436(14) Uani d . 1.00 0
C C7 0.3479(5) -0.0602(4) 0.8343(4) 0.0392(13) Uani d . 1.00 0
C C8 0.4605(5) -0.0899(4) 0.8615(4) 0.0386(13) Uani d . 1.00 0
C C9 0.5082(5) -0.1914(4) 0.8752(4) 0.0402(14) Uani d . 1.00 0
C C10 0.6220(5) -0.2231(4) 0.8991(4) 0.0486(15) Uani d . 1.00 0
C C11 0.6632(6) -0.3209(4) 0.9089(5) 0.0593(18) Uani d . 1.00 0
C C12 0.5984(6) -0.3902(4) 0.8959(5) 0.0592(18) Uani d . 1.00 0
C C13 0.4881(6) -0.3611(4) 0.8720(5) 0.0544(17) Uani d . 1.00 0
C C14 0.4414(5) -0.2609(4) 0.8604(4) 0.0454(15) Uani d . 1.00 0
C C15 0.3295(5) -0.2294(4) 0.8330(4) 0.0450(14) Uani d . 1.00 0
C C16 0.2828(5) -0.1335(4) 0.8186(4) 0.0398(13) Uani d . 1.00 0
C C17 0.1688(5) -0.1119(4) 0.7845(4) 0.0424(14) Uani d . 1.00 0
C C18 0.0062(5) 0.0210(4) 0.7457(4) 0.0452(15) Uani d . 1.00 0
C C19 -0.0736(6) -0.0332(5) 0.7267(4) 0.0573(17) Uani d . 1.00 0
C C20 -0.1751(6) 0.0128(5) 0.6939(4) 0.0605(18) Uani d . 1.00 0
C C21 -0.1973(6) 0.1163(5) 0.6778(4) 0.0573(18) Uani d . 1.00 0
C C22 -0.1186(5) 0.1703(5) 0.6963(4) 0.0530(17) Uani d . 1.00 0
C C23 -0.0168(5) 0.1234(5) 0.7317(4) 0.0502(16) Uani d . 1.00 0
C C24 0.1631(5) 0.2232(4) 0.9440(4) 0.0415(14) Uani d . 1.00 0
C C25 0.0855(5) 0.2317(4) 1.0296(4) 0.0434(14) Uani d . 1.00 0
C C26 -0.0026(5) 0.3072(4) 1.0291(4) 0.0471(15) Uani d . 1.00 0
C C27 -0.0182(5) 0.3765(4) 0.9418(4) 0.0444(14) Uani d . 1.00 0
C C28 0.0548(5) 0.3704(4) 0.8564(4) 0.0468(15) Uani d . 1.00 0
C C29 0.1455(5) 0.2944(4) 0.8573(4) 0.0421(14) Uani d . 1.00 0
C C30 0.4013(5) 0.2678(4) 0.6089(4) 0.0452(15) Uani d . 1.00 0
C C31 0.3192(5) 0.3486(4) 0.6182(4) 0.0456(15) Uani d . 1.00 0
C C32 0.3197(5) 0.4395(4) 0.5399(4) 0.0437(14) Uani d . 1.00 0
C C33 0.2371(5) 0.5215(4) 0.5450(4) 0.0484(15) Uani d . 1.00 0
C C34 0.2456(6) 0.6069(4) 0.4700(4) 0.0541(17) Uani d . 1.00 0
C C35 0.3359(6) 0.6164(4) 0.3864(4) 0.0548(17) Uani d . 1.00 0
C C36 0.4139(6) 0.5365(4) 0.3802(4) 0.0510(16) Uani d . 1.00 0
C C37 0.4090(5) 0.4471(4) 0.4548(4) 0.0442(14) Uani d . 1.00 0
C C38 0.4904(5) 0.3653(4) 0.4471(4) 0.0476(15) Uani d . 1.00 0
C C39 0.4874(5) 0.2775(4) 0.5180(4) 0.0452(15) Uani d . 1.00 0
C C40 0.5767(6) 0.1949(5) 0.4971(4) 0.0505(16) Uani d . 1.00 0
C C41 0.6173(5) 0.0108(4) 0.5470(4) 0.0435(14) Uani d . 1.00 0
C C42 0.7141(5) 0.0022(5) 0.4734(4) 0.0564(17) Uani d . 1.00 0
C C43 0.7690(6) -0.0910(5) 0.4735(5) 0.068(2) Uani d . 1.00 0
C C44 0.7300(6) -0.1763(5) 0.5459(4) 0.0577(17) Uani d . 1.00 0
C C45 0.6337(5) -0.1664(5) 0.6187(4) 0.0523(16) Uani d . 1.00 0
C C46 0.5787(5) -0.0738(4) 0.6184(4) 0.0462(15) Uani d . 1.00 0
C C47 -0.0920(8) -0.4004(6) 0.6882(6) 0.081(2) Uani d . 1.00 0
C C48 -0.1940(8) -0.4558(7) 0.6902(6) 0.103(3) Uani d . 1.00 0
H H2 0.6224 0.3509 0.8605 0.054 Uiso c R 1.00 0
H H3 0.7899 0.2816 0.9224 0.057 Uiso c R 1.00 0
H H3N 0.1456 0.0176 0.8008 0.054 Uiso c R 1.00 0
H H5 0.7097 0.0074 0.9356 0.051 Uiso c R 1.00 0
H H6N 0.4958 0.0970 0.6024 0.054 Uiso c R 1.00 0
H H10 0.6683 -0.1784 0.9082 0.058 Uiso c R 1.00 0
H H11 0.7379 -0.3410 0.9248 0.071 Uiso c R 1.00 0
H H12 0.6288 -0.4557 0.9033 0.071 Uiso c R 1.00 0
H H13 0.4439 -0.4072 0.8634 0.066 Uiso c R 1.00 0
H H15 0.2858 -0.2758 0.8242 0.053 Uiso c R 1.00 0
H H19 -0.0590 -0.1018 0.7363 0.068 Uiso c R 1.00 0
H H20 -0.2287 -0.0245 0.6825 0.073 Uiso c R 1.00 0
H H21 -0.2649 0.1478 0.6548 0.069 Uiso c R 1.00 0
H H22 -0.1329 0.2388 0.6852 0.064 Uiso c R 1.00 0
H H23 0.0350 0.1602 0.7457 0.060 Uiso c R 1.00 0
H H25 0.0940 0.1857 1.0872 0.052 Uiso c R 1.00 0
H H26 -0.0521 0.3128 1.0863 0.057 Uiso c R 1.00 0
H H28 0.0441 0.4159 0.7991 0.056 Uiso c R 1.00 0
H H33 0.1765 0.5177 0.5995 0.058 Uiso c R 1.00 0
H H34 0.1901 0.6600 0.4747 0.065 Uiso c R 1.00 0
H H35 0.3421 0.6754 0.3369 0.066 Uiso c R 1.00 0
H H36 0.4726 0.5412 0.3246 0.061 Uiso c R 1.00 0
H H38 0.5489 0.3713 0.3911 0.057 Uiso c R 1.00 0
H H42 0.7418 0.0583 0.4246 0.068 Uiso c R 1.00 0
H H43 0.8335 -0.0967 0.4239 0.082 Uiso c R 1.00 0
H H44 0.7678 -0.2384 0.5453 0.069 Uiso c R 1.00 0
H H45 0.6060 -0.2222 0.6679 0.063 Uiso c R 1.00 0
H H46 0.5138 -0.0684 0.6677 0.055 Uiso c R 1.00 0
H H48A -0.1883 -0.4635 0.6279 0.123 Uiso c R 1.00 0
H H48B -0.2682 -0.4198 0.7081 0.123 Uiso c R 1.00 0
H H48C -0.1919 -0.5202 0.7358 0.123 Uiso c R 1.00 0

loop_
_atom_site_aniso_label
_atom_site_aniso_U_11
_atom_site_aniso_U_22
_atom_site_aniso_U_33
_atom_site_aniso_U_12
_atom_site_aniso_U_13
_atom_site_aniso_U_23
Fe1 0.0437(5) 0.0388(5) 0.0420(5) 0.0055(3) -0.0130(4) -0.0097(3)
Cl1 0.0459(8) 0.0517(9) 0.0505(9) 0.0036(7) -0.0165(7) -0.0122(7)
Cl2 0.0557(10) 0.0513(10) 0.0614(11) 0.0143(7) -0.0124(8) -0.0188(8)
Na1 0.0676(17) 0.0632(18) 0.0588(17) -0.0126(14) 0.0001(13) -0.0248(13)
O1 0.044(2) 0.040(2) 0.046(2) 0.0014(18) -0.0145(19) -0.0111(18)
O2 0.049(2) 0.041(2) 0.047(2) 0.0134(19) -0.0170(19) -0.0129(19)
O3 0.049(2) 0.040(2) 0.041(2) 0.0019(18) -0.0088(19) -0.0106(18)
O4 0.044(2) 0.040(2) 0.049(2) 0.0070(18) -0.0202(19) -0.0115(18)
O5 0.057(2) 0.054(2) 0.052(2) 0.006(2) -0.002(2) -0.016(2)
O6 0.049(2) 0.053(2) 0.051(2) -0.001(2) -0.013(2) -0.014(2)
O7 0.114(3) 0.112(3) 0.107(3) -0.011(2) -0.047(3) -0.014(2)
O8 0.114(3) 0.112(3) 0.107(3) -0.011(2) -0.047(3) -0.014(2)
O9 0.067(3) 0.050(2) 0.084(3) -0.001(2) -0.019(2) -0.022(2)
N1 0.038(2) 0.040(2) 0.039(2) 0.001(2) -0.007(2) -0.011(2)
N2 0.050(3) 0.033(2) 0.034(2) 0.005(2) -0.011(2) -0.009(2)
N3 0.046(2) 0.046(3) 0.047(3) 0.003(2) -0.015(2) -0.016(2)
N4 0.042(2) 0.040(2) 0.041(2) 0.001(2) -0.009(2) -0.012(2)
N5 0.049(3) 0.040(2) 0.033(2) 0.003(2) -0.010(2) -0.002(2)
N6 0.050(3) 0.039(3) 0.041(2) 0.003(2) -0.008(2) -0.009(2)
N7 0.073(4) 0.088(5) 0.164(8) 0.003(4) -0.057(5) -0.047(5)
C1 0.042(3) 0.047(3) 0.037(3) 0.003(2) -0.010(2) -0.012(2)
C2 0.048(3) 0.037(3) 0.051(3) 0.010(2) -0.022(3) -0.010(2)
C3 0.046(3) 0.044(3) 0.052(4) -0.002(2) -0.005(3) -0.017(2)
C4 0.045(3) 0.046(3) 0.047(3) -0.001(2) -0.014(2) -0.014(2)
C5 0.048(3) 0.041(3) 0.042(3) 0.007(2) -0.018(2) -0.013(2)
C6 0.050(3) 0.038(3) 0.042(3) 0.001(2) -0.016(2) -0.008(2)
C7 0.046(3) 0.034(3) 0.041(3) 0.005(2) -0.011(2) -0.018(2)
C8 0.038(3) 0.038(3) 0.039(3) 0.010(2) -0.016(2) -0.009(2)
C9 0.044(3) 0.038(3) 0.039(3) 0.007(2) -0.010(2) -0.013(2)
C10 0.057(3) 0.040(3) 0.052(3) 0.003(3) -0.020(3) -0.012(2)
C11 0.052(4) 0.050(4) 0.080(5) 0.016(3) -0.029(3) -0.021(3)
C12 0.060(4) 0.038(3) 0.089(5) 0.017(3) -0.034(3) -0.024(3)
C13 0.059(4) 0.039(3) 0.072(4) -0.001(3) -0.019(3) -0.022(3)
C14 0.050(3) 0.038(3) 0.048(3) 0.003(2) -0.010(2) -0.015(2)
C15 0.043(3) 0.044(3) 0.049(3) -0.001(2) -0.010(2) -0.015(2)
C16 0.040(3) 0.043(3) 0.039(3) 0.003(2) -0.017(2) -0.010(2)
C17 0.047(3) 0.037(3) 0.041(3) 0.005(2) -0.011(2) -0.010(2)
C18 0.042(3) 0.054(4) 0.040(3) 0.005(3) -0.013(2) -0.014(2)
C19 0.055(4) 0.060(4) 0.059(4) 0.014(3) -0.024(3) -0.018(3)
C20 0.058(4) 0.070(5) 0.055(4) 0.003(3) -0.019(3) -0.017(3)
C21 0.055(4) 0.061(4) 0.060(4) 0.015(3) -0.026(3) -0.019(3)
C22 0.049(3) 0.059(4) 0.048(4) 0.019(3) -0.019(3) -0.013(3)
C23 0.049(3) 0.057(4) 0.043(3) 0.005(3) -0.007(2) -0.016(3)
C24 0.047(3) 0.037(3) 0.040(3) -0.001(2) -0.011(2) -0.009(2)
C25 0.048(3) 0.039(3) 0.042(3) 0.002(2) -0.015(2) -0.006(2)
C26 0.046(3) 0.049(3) 0.048(3) 0.003(3) -0.012(2) -0.017(3)
C27 0.046(3) 0.038(3) 0.051(3) 0.015(2) -0.016(2) -0.016(2)
C28 0.053(3) 0.039(3) 0.047(3) 0.005(2) -0.013(3) -0.012(2)
C29 0.037(3) 0.041(3) 0.048(3) 0.004(2) -0.014(2) -0.011(2)
C30 0.053(3) 0.041(3) 0.037(3) -0.003(2) -0.012(2) -0.003(2)
C31 0.058(4) 0.034(3) 0.046(3) 0.008(2) -0.018(3) -0.013(2)
C32 0.050(3) 0.042(3) 0.037(3) 0.002(2) -0.012(2) -0.007(2)
C33 0.055(3) 0.045(3) 0.046(3) 0.006(3) -0.013(3) -0.014(2)
C34 0.061(4) 0.040(3) 0.058(4) 0.011(3) -0.019(3) -0.009(3)
C35 0.073(4) 0.045(4) 0.041(3) -0.003(3) -0.009(3) -0.006(2)
C36 0.062(4) 0.047(4) 0.043(3) -0.003(3) -0.011(3) -0.011(2)
C37 0.051(3) 0.043(3) 0.037(3) 0.006(2) -0.013(2) -0.010(2)
C38 0.057(4) 0.045(3) 0.039(3) -0.004(3) -0.008(3) -0.010(2)
C39 0.043(3) 0.047(3) 0.047(3) 0.006(2) -0.014(2) -0.015(2)
C40 0.056(4) 0.054(4) 0.044(3) 0.004(3) -0.015(3) -0.015(3)
C41 0.050(3) 0.041(3) 0.043(3) 0.002(2) -0.015(2) -0.014(2)
C42 0.060(4) 0.046(4) 0.051(4) 0.000(3) 0.000(3) -0.006(3)
C43 0.070(4) 0.052(4) 0.064(4) -0.001(3) 0.010(3) -0.008(3)
C44 0.064(4) 0.050(4) 0.052(4) 0.013(3) -0.006(3) -0.015(3)
C45 0.054(4) 0.048(4) 0.051(4) -0.004(3) -0.011(3) -0.010(3)
C46 0.047(3) 0.047(3) 0.041(3) 0.003(2) -0.010(2) -0.009(2)
C47 0.069(5) 0.086(6) 0.089(6) 0.012(4) -0.027(4) -0.024(4)
C48 0.097(7) 0.106(7) 0.105(7) -0.010(5) -0.039(6) -0.015(5)

loop_
_atom_type_symbol
_atom_type_description
_atom_type_scat_dispersion_real
_atom_type_scat_dispersion_imag
_atom_type_scat_source
H H 0.000 0.000
;
International Tables for Crystallography
(1992, Vol. C, Table 6.1.1.4)
;
Cl Cl 0.148 0.159
;
International Tables for Crystallography
(1992, Vol. C, Tables 4.2.6.8 and 6.1.1.4)
;
Fe Fe 0.346 0.844
;
International Tables for Crystallography
(1992, Vol. C, Tables 4.2.6.8 and 6.1.1.4)
;
N N 0.006 0.003
;
International Tables for Crystallography
(1992, Vol. C, Tables 4.2.6.8 and 6.1.1.4)
;
Na Na 0.036 0.025
;
International Tables for Crystallography
(1992, Vol. C, Tables 4.2.6.8 and 6.1.1.4)
;
O O 0.011 0.006
;
International Tables for Crystallography
(1992, Vol. C, Tables 4.2.6.8 and 6.1.1.4)
;
C C 0.003 0.002
;
International Tables for Crystallography
(1992, Vol. C, Tables 4.2.6.8 and 6.1.1.4)
;

loop_
_geom_angle_atom_site_label_1
_geom_angle_atom_site_label_2
_geom_angle_atom_site_label_3
_geom_angle_site_symmetry_1
_geom_angle
_geom_angle_publ_flag
O1 Fe1 O2 . 90.26(17) y
O1 Fe1 O3 . 85.60(17) y
O1 Fe1 O4 . 160.14(15) y
O1 Fe1 N1 . 81.72(18) y
O1 Fe1 N4 . 111.90(19) y
O2 Fe1 O3 . 155.71(17) y
O2 Fe1 O4 . 96.86(18) y
O2 Fe1 N1 . 100.35(16) y
O2 Fe1 N4 . 79.14(16) y
O3 Fe1 O4 . 95.02(17) y
O3 Fe1 N1 . 102.70(16) y
O3 Fe1 N4 . 80.26(17) y
O4 Fe1 N1 . 78.78(18) y
O4 Fe1 N4 . 87.69(18) y
N1 Fe1 N4 . 166.3(2) y
O5 Na1 O6 2_656 97.7(2) y
O5 Na1 O7 2_656 88.35(19) y
O5 Na1 O8 2_656 108.0(2) y
O5 Na1 N7 2_656 149.5(3) y
O6 Na1 O7 . 92.9(2) y
O6 Na1 O8 . 101.3(2) y
O6 Na1 N7 . 107.6(2) y
O7 Na1 O8 . 156.4(2) y
O7 Na1 N7 . 73.9(2) y
O8 Na1 N7 . 83.8(2) y
Fe1 O1 C7 . 136.1(4) ?
Fe1 O2 C24 . 117.8(3) ?
Fe1 O3 C30 . 130.3(4) ?
Fe1 O4 C1 . 116.7(3) ?
Na1 O5 C40 2_656 159.8(5) ?
Na1 O6 C17 . 145.0(3) ?
Fe1 N1 N2 . 133.6(4) ?
Fe1 N1 C6 . 112.0(3) ?
N2 N1 C6 . 114.3(4) ?
N1 N2 C8 . 120.5(4) ?
C17 N3 C18 . 129.2(6) ?
C17 N3 H3N . 115.4 ?
C18 N3 H3N . 115.4 ?
Fe1 N4 N5 . 132.3(3) ?
Fe1 N4 C29 . 110.8(3) ?
N5 N4 C29 . 115.6(4) ?
N4 N5 C31 . 119.2(4) ?
C40 N6 C41 . 129.3(4) ?
C40 N6 H6N . 115.3 ?
C41 N6 H6N . 115.4 ?
Na1 N7 C47 . 171.9(8) ?
O4 C1 C2 . 122.4(5) ?
O4 C1 C6 . 119.0(6) ?
C2 C1 C6 . 118.5(5) ?
C1 C2 C3 . 119.7(5) ?
C1 C2 H2 . 120.1 ?
C3 C2 H2 . 120.1 ?
C2 C3 C4 . 120.8(6) ?
C2 C3 H3 . 119.6 ?
C4 C3 H3 . 119.6 ?
Cl1 C4 C3 . 119.3(5) ?
Cl1 C4 C5 . 120.0(4) ?
C3 C4 C5 . 120.7(5) ?
C4 C5 C6 . 118.3(5) ?
C4 C5 H5 . 120.8 ?
C6 C5 H5 . 120.8 ?
N1 C6 C1 . 112.8(5) ?
N1 C6 C5 . 125.3(5) ?
C1 C6 C5 . 121.9(6) ?
O1 C7 C8 . 121.8(6) ?
O1 C7 C16 . 119.5(5) ?
C8 C7 C16 . 118.7(5) ?
N2 C8 C7 . 125.9(5) ?
N2 C8 C9 . 113.4(5) ?
C7 C8 C9 . 120.8(6) ?
C8 C9 C10 . 122.4(6) ?
C8 C9 C14 . 118.9(5) ?
C10 C9 C14 . 118.7(5) ?
C9 C10 C11 . 119.3(6) ?
C9 C10 H10 . 120.4 ?
C11 C10 H10 . 120.4 ?
C10 C11 C12 . 122.8(6) ?
C10 C11 H11 . 118.6 ?
C12 C11 H11 . 118.6 ?
C11 C12 C13 . 119.0(6) ?
C11 C12 H12 . 120.5 ?
C13 C12 H12 . 120.5 ?
C12 C13 C14 . 120.7(7) ?
C12 C13 H13 . 119.5 ?
C14 C13 H13 . 119.8 ?
C9 C14 C13 . 119.6(5) ?
C9 C14 C15 . 119.3(5) ?
C13 C14 C15 . 121.1(6) ?
C14 C15 C16 . 123.0(6) ?
C14 C15 H15 . 118.7 ?
C16 C15 H15 . 118.3 ?
C7 C16 C15 . 119.3(5) ?
C7 C16 C17 . 124.6(5) ?
C15 C16 C17 . 116.1(6) ?
O6 C17 N3 . 121.1(5) ?
O6 C17 C16 . 121.2(5) ?
N3 C17 C16 . 117.7(6) ?
N3 C18 C19 . 124.4(5) ?
N3 C18 C23 . 116.0(6) ?
C19 C18 C23 . 119.5(5) ?
C18 C19 C20 . 120.8(6) ?
C18 C19 H19 . 119.9 ?
C20 C19 H19 . 119.3 ?
C19 C20 C21 . 119.9(7) ?
C19 C20 H20 . 120.1 ?
C21 C20 H20 . 120.1 ?
C20 C21 C22 . 119.5(6) ?
C20 C21 H21 . 120.2 ?
C22 C21 H21 . 120.2 ?
C21 C22 C23 . 120.7(6) ?
C21 C22 H22 . 119.6 ?
C23 C22 H22 . 119.6 ?
C18 C23 C22 . 119.5(7) ?
C18 C23 H23 . 120.3 ?
C22 C23 H23 . 120.3 ?
O2 C24 C25 . 123.0(4) ?
O2 C24 C29 . 119.4(4) ?
C25 C24 C29 . 117.6(5) ?
C24 C25 C26 . 120.8(5) ?
C24 C25 H25 . 119.6 ?
C26 C25 H25 . 119.6 ?
C25 C26 C27 . 120.2(5) ?
C25 C26 H26 . 119.9 ?
C27 C26 H26 . 119.9 ?
Cl2 C27 C26 . 118.6(4) ?
Cl2 C27 C28 . 120.6(4) ?
C26 C27 C28 . 120.8(5) ?
C27 C28 C29 . 118.8(5) ?
C27 C28 H28 . 120.6 ?
C29 C28 H28 . 120.6 ?
N4 C29 C24 . 112.6(4) ?
N4 C29 C28 . 125.6(5) ?
C24 C29 C28 . 121.7(5) ?
O3 C30 C31 . 123.1(5) ?
O3 C30 C39 . 118.8(5) ?
C31 C30 C39 . 118.1(4) ?
N5 C31 C30 . 125.8(4) ?
N5 C31 C32 . 113.0(5) ?
C30 C31 C32 . 121.1(5) ?
C31 C32 C33 . 123.2(5) ?
C31 C32 C37 . 118.6(5) ?
C33 C32 C37 . 118.2(4) ?
C32 C33 C34 . 120.4(5) ?
C32 C33 H33 . 119.8 ?
C34 C33 H33 . 119.8 ?
C33 C34 C35 . 121.9(5) ?
C33 C34 H34 . 119.0 ?
C35 C34 H34 . 119.0 ?
C34 C35 C36 . 117.9(5) ?
C34 C35 H35 . 121.1 ?
C36 C35 H35 . 121.1 ?
C35 C36 C37 . 122.6(5) ?
C35 C36 H36 . 118.7 ?
C37 C36 H36 . 118.7 ?
C32 C37 C36 . 119.0(5) ?
C32 C37 C38 . 119.2(4) ?
C36 C37 C38 . 121.8(5) ?
C37 C38 C39 . 123.0(5) ?
C37 C38 H38 . 118.5 ?
C39 C38 H38 . 118.5 ?
C30 C39 C38 . 119.8(5) ?
C30 C39 C40 . 123.5(4) ?
C38 C39 C40 . 116.7(5) ?
O5 C40 N6 . 123.1(5) ?
O5 C40 C39 . 119.5(5) ?
N6 C40 C39 . 117.3(4) ?
N6 C41 C42 . 124.1(4) ?
N6 C41 C46 . 117.0(4) ?
C42 C41 C46 . 118.9(5) ?
C41 C42 C43 . 119.3(5) ?
C41 C42 H42 . 120.3 ?
C43 C42 H42 . 120.3 ?
C42 C43 C44 . 121.6(6) ?
C42 C43 H43 . 119.2 ?
C44 C43 H43 . 119.2 ?
C43 C44 C45 . 118.3(6) ?
C43 C44 H44 . 120.8 ?
C45 C44 H44 . 120.8 ?
C44 C45 C46 . 120.1(5) ?
C44 C45 H45 . 119.9 ?
C46 C45 H45 . 120.0 ?
C41 C46 C45 . 121.8(5) ?
C41 C46 H46 . 119.1 ?
C45 C46 H46 . 119.1 ?
N7 C47 C48 . 179.8(9) ?
C47 C48 H48A . 109.5 ?
C47 C48 H48B . 109.5 ?
C47 C48 H48C . 109.5 ?
H48A C48 H48B . 109.5 ?
H48A C48 H48C . 109.5 ?
H48B C48 H48C . 109.5 ?

loop_
_geom_bond_atom_site_label_1
_geom_bond_atom_site_label_2
_geom_bond_site_symmetry_2
_geom_bond_distance
_geom_bond_publ_flag
Fe1 O1 . 1.970(4) y
Fe1 O2 . 1.944(3) y
Fe1 O3 . 1.986(3) y
Fe1 O4 . 1.976(4) y
Fe1 N1 . 2.127(4) y
Fe1 N4 . 2.161(4) y
Cl1 C4 . 1.729(6) ?
Cl2 C27 . 1.743(6) ?
Na1 O5 2_656 2.222(4) y
Na1 O6 . 2.238(5) y
Na1 O7 . 2.508(7) y
Na1 O8 . 2.329(6) y
Na1 N7 . 2.381(9) y
O1 C7 . 1.304(6) ?
O2 C24 . 1.320(6) ?
O3 C30 . 1.312(6) ?
O4 C1 . 1.344(7) ?
O5 C40 . 1.253(7) ?
O6 C17 . 1.258(8) ?
N1 N2 . 1.290(6) ?
N1 C6 . 1.420(9) ?
N2 C8 . 1.384(8) ?
N3 C17 . 1.361(7) ?
N3 C18 . 1.424(8) ?
N3 H3N . 0.860 ?
N4 N5 . 1.289(5) ?
N4 C29 . 1.409(7) ?
N5 C31 . 1.380(7) ?
N6 C40 . 1.353(7) ?
N6 C41 . 1.407(7) ?
N6 H6N . 0.860 ?
N7 C47 . 1.130(13) ?
C1 C2 . 1.404(10) ?
C1 C6 . 1.400(8) ?
C2 C3 . 1.382(8) ?
C2 H2 . 0.930 ?
C3 C4 . 1.401(8) ?
C3 H3 . 0.930 ?
C4 C5 . 1.376(10) ?
C5 C6 . 1.404(8) ?
C5 H5 . 0.930 ?
C7 C8 . 1.420(8) ?
C7 C16 . 1.449(9) ?
C8 C9 . 1.441(7) ?
C9 C10 . 1.417(8) ?
C9 C14 . 1.410(10) ?
C10 C11 . 1.379(9) ?
C10 H10 . 0.930 ?
C11 C12 . 1.380(11) ?
C11 H11 . 0.930 ?
C12 C13 . 1.374(10) ?
C12 H12 . 0.930 ?
C13 C14 . 1.424(8) ?
C13 H13 . 0.930 ?
C14 C15 . 1.417(9) ?
C15 C16 . 1.366(8) ?
C15 H15 . 0.930 ?
C16 C17 . 1.477(8) ?
C18 C19 . 1.387(11) ?
C18 C23 . 1.397(9) ?
C19 C20 . 1.381(10) ?
C19 H19 . 0.930 ?
C20 C21 . 1.408(10) ?
C20 H20 . 0.930 ?
C21 C22 . 1.373(11) ?
C21 H21 . 0.930 ?
C22 C23 . 1.404(9) ?
C22 H22 . 0.930 ?
C23 H23 . 0.930 ?
C24 C25 . 1.407(8) ?
C24 C29 . 1.424(7) ?
C25 C26 . 1.375(8) ?
C25 H25 . 0.930 ?
C26 C27 . 1.413(8) ?
C26 H26 . 0.930 ?
C27 C28 . 1.375(8) ?
C28 C29 . 1.398(8) ?
C28 H28 . 0.930 ?
C30 C31 . 1.406(8) ?
C30 C39 . 1.460(8) ?
C31 C32 . 1.455(7) ?
C32 C33 . 1.412(8) ?
C32 C37 . 1.418(7) ?
C33 C34 . 1.373(7) ?
C33 H33 . 0.930 ?
C34 C35 . 1.406(8) ?
C34 H34 . 0.930 ?
C35 C36 . 1.363(9) ?
C35 H35 . 0.930 ?
C36 C37 . 1.408(7) ?
C36 H36 . 0.930 ?
C37 C38 . 1.408(8) ?
C38 C39 . 1.366(7) ?
C38 H38 . 0.930 ?
C39 C40 . 1.511(9) ?
C41 C42 . 1.390(8) ?
C41 C46 . 1.379(7) ?
C42 C43 . 1.387(9) ?
C42 H42 . 0.930 ?
C43 C44 . 1.393(8) ?
C43 H43 . 0.930 ?
C44 C45 . 1.382(8) ?
C44 H44 . 0.930 ?
C45 C46 . 1.379(9) ?
C45 H45 . 0.930 ?
C46 H46 . 0.930 ?
C47 C48 . 1.472(14) ?
C48 H48A . 0.960 ?
C48 H48B . 0.960 ?
C48 H48C . 0.960 ?

loop_
_geom_contact_atom_site_label_1
_geom_contact_atom_site_label_2
_geom_contact_distance
_geom_contact_site_symmetry_2
_geom_contact_publ_flag
O4 O9 2.710(6) 1_565 y
O8 O9 2.730(7) . y
O9 O4 2.710(6) 1_545 y
O9 O8 2.730(7) . y

loop_
_geom_hbond_atom_site_label_D
_geom_hbond_atom_site_label_H
_geom_hbond_atom_site_label_A
_geom_hbond_site_symmetry_A
_geom_hbond_distance_DH
_geom_hbond_distance_HA
_geom_hbond_distance_DA
_geom_hbond_angle_DHA
_geom_hbond_publ_flag
N3 H3N O1 . 0.860 1.941 2.644(7) 138.0 y
N6 H6N O3 . 0.859 1.967 2.664(6) 137.5 y
O8 H O9 . . . 2.730(7) . y
O9 H O4 1_545 . . 2.710(6) . y

loop_
_geom_torsion_atom_site_label_1
_geom_torsion_atom_site_label_2
_geom_torsion_atom_site_label_3
_geom_torsion_atom_site_label_4
_geom_torsion_site_symmetry_1
_geom_torsion_site_symmetry_3
_geom_torsion_site_symmetry_4
_geom_torsion
O1 Fe1 O2 C24 . . . -116.4(4)
O2 Fe1 O1 C7 . . . -107.1(5)
O1 Fe1 O3 C30 . . . 145.6(5)
O3 Fe1 O1 C7 . . . 96.8(5)
O1 Fe1 O4 C1 . . . -18.3(7)
O4 Fe1 O1 C7 . . . 4.2(8)
O1 Fe1 N1 N2 . . . 4.6(4)
O1 Fe1 N1 C6 . . . -178.2(3)
N1 Fe1 O1 C7 . . . -6.7(5)
O1 Fe1 N4 N5 . . . -105.7(6)
O1 Fe1 N4 C29 . . . 88.5(4)
N4 Fe1 O1 C7 . . . 174.5(4)
O2 Fe1 O3 C30 . . . 64.8(7)
O3 Fe1 O2 C24 . . . -36.6(7)
O2 Fe1 O4 C1 . . . 91.9(3)
O4 Fe1 O2 C24 . . . 82.2(4)
O2 Fe1 N1 N2 . . . 93.4(4)
O2 Fe1 N1 C6 . . . -89.4(3)
N1 Fe1 O2 C24 . . . 162.0(4)
O2 Fe1 N4 N5 . . . 168.5(6)
O2 Fe1 N4 C29 . . . 2.6(4)
N4 Fe1 O2 C24 . . . -4.1(4)
O3 Fe1 O4 C1 . . . -109.3(3)
O4 Fe1 O3 C30 . . . -54.3(5)
O3 Fe1 N1 N2 . . . -78.9(4)
O3 Fe1 N1 C6 . . . 98.3(3)
N1 Fe1 O3 C30 . . . -133.9(5)
O3 Fe1 N4 N5 . . . -24.5(6)
O3 Fe1 N4 C29 . . . 169.7(4)
N4 Fe1 O3 C30 . . . 32.5(5)
O4 Fe1 N1 N2 . . . -171.6(4)
O4 Fe1 N1 C6 . . . 5.6(3)
N1 Fe1 O4 C1 . . . -7.3(3)
O4 Fe1 N4 N5 . . . 71.0(6)
O4 Fe1 N4 C29 . . . -94.8(4)
N4 Fe1 O4 C1 . . . 170.7(3)
N1 Fe1 N4 N5 . . . 79.3(10)
N1 Fe1 N4 C29 . . . -86.5(7)
N4 Fe1 N1 N2 . . . 179.9(5)
N4 Fe1 N1 C6 . . . -2.9(9)
O5 Na1 O6 C17 2_656 . . -15.9(6)
O6 Na1 O5 C40 . 2_656 2_656 -161.4(11)
O7 Na1 O5 C40 . 2_656 2_656 -68.7(12)
O8 Na1 O5 C40 . 2_656 2_656 94.0(12)
N7 Na1 O5 C40 . 2_656 2_656 -15.1(14)
O7 Na1 O6 C17 . . . -104.7(6)
O8 Na1 O6 C17 . . . 94.3(6)
N7 Na1 O6 C17 . . . -178.7(6)
Fe1 O1 C7 C8 . . . 5.8(8)
Fe1 O1 C7 C16 . . . -172.5(3)
Fe1 O2 C24 C25 . . . -174.4(5)
Fe1 O2 C24 C29 . . . 5.1(8)
Fe1 O3 C30 C31 . . . -29.3(10)
Fe1 O3 C30 C39 . . . 151.0(5)
Fe1 O4 C1 C2 . . . -173.9(4)
Fe1 O4 C1 C6 . . . 8.1(6)
Na1 O5 C40 N6 2_656 . . -117.5(11)
Na1 O5 C40 C39 2_656 . . 65.3(14)
Na1 O6 C17 N3 . . . 128.1(5)
Na1 O6 C17 C16 . . . -50.6(8)
Fe1 N1 N2 C8 . . . -1.7(7)
Fe1 N1 C6 C1 . . . -3.2(5)
Fe1 N1 C6 C5 . . . 175.3(4)
N2 N1 C6 C1 . . . 174.6(4)
N2 N1 C6 C5 . . . -7.0(7)
C6 N1 N2 C8 . . . -178.9(4)
N1 N2 C8 C7 . . . -2.0(7)
N1 N2 C8 C9 . . . 177.9(4)
C17 N3 C18 C19 . . . 13.2(8)
C17 N3 C18 C23 . . . -167.3(5)
C18 N3 C17 O6 . . . -2.3(8)
C18 N3 C17 C16 . . . 176.5(4)
Fe1 N4 N5 C31 . . . 10.9(9)
Fe1 N4 C29 C24 . . . -0.9(7)
Fe1 N4 C29 C28 . . . 176.0(5)
N5 N4 C29 C24 . . . -169.4(5)
N5 N4 C29 C28 . . . 7.6(10)
C29 N4 N5 C31 . . . 176.2(6)
N4 N5 C31 C30 . . . 7.2(11)
N4 N5 C31 C32 . . . -172.2(6)
C40 N6 C41 C42 . . . -2.0(12)
C40 N6 C41 C46 . . . 177.4(7)
C41 N6 C40 O5 . . . -2.7(12)
C41 N6 C40 C39 . . . 174.5(6)
O4 C1 C2 C3 . . . -178.3(5)
O4 C1 C6 N1 . . . -2.8(7)
O4 C1 C6 C5 . . . 178.7(5)
C2 C1 C6 N1 . . . 179.0(4)
C2 C1 C6 C5 . . . 0.5(8)
C6 C1 C2 C3 . . . -0.2(6)
C1 C2 C3 C4 . . . 1.1(8)
C2 C3 C4 Cl1 . . . 177.8(4)
C2 C3 C4 C5 . . . -2.4(8)
Cl1 C4 C5 C6 . . . -177.5(4)
C3 C4 C5 C6 . . . 2.7(8)
C4 C5 C6 N1 . . . 179.9(4)
C4 C5 C6 C1 . . . -1.8(8)
O1 C7 C8 N2 . . . 0.3(6)
O1 C7 C8 C9 . . . -179.5(4)
O1 C7 C16 C15 . . . -179.8(3)
O1 C7 C16 C17 . . . 2.3(8)
C8 C7 C16 C15 . . . 1.8(7)
C8 C7 C16 C17 . . . -176.1(5)
C16 C7 C8 N2 . . . 178.7(4)
C16 C7 C8 C9 . . . -1.2(7)
N2 C8 C9 C10 . . . -2.1(7)
N2 C8 C9 C14 . . . -179.5(4)
C7 C8 C9 C10 . . . 177.8(5)
C7 C8 C9 C14 . . . 0.4(6)
C8 C9 C10 C11 . . . -178.4(5)
C8 C9 C14 C13 . . . 178.9(5)
C8 C9 C14 C15 . . . -0.2(6)
C10 C9 C14 C13 . . . 1.4(8)
C10 C9 C14 C15 . . . -177.7(5)
C14 C9 C10 C11 . . . -1.0(8)
C9 C10 C11 C12 . . . 0.2(7)
C10 C11 C12 C13 . . . 0.2(7)
C11 C12 C13 C14 . . . 0.2(7)
C12 C13 C14 C9 . . . -1.0(9)
C12 C13 C14 C15 . . . 178.1(6)
C9 C14 C15 C16 . . . 0.9(8)
C13 C14 C15 C16 . . . -178.2(5)
C14 C15 C16 C7 . . . -1.7(8)
C14 C15 C16 C17 . . . 176.4(5)
C7 C16 C17 O6 . . . 169.3(5)
C7 C16 C17 N3 . . . -9.5(7)
C15 C16 C17 O6 . . . -8.7(7)
C15 C16 C17 N3 . . . 172.5(4)
N3 C18 C19 C20 . . . 179.7(5)
N3 C18 C23 C22 . . . 178.8(5)
C19 C18 C23 C22 . . . -1.7(8)
C23 C18 C19 C20 . . . 0.2(7)
C18 C19 C20 C21 . . . 1.1(9)
C19 C20 C21 C22 . . . -1.0(9)
C20 C21 C22 C23 . . . -0.4(8)
C21 C22 C23 C18 . . . 1.8(8)
O2 C24 C25 C26 . . . 178.6(6)
O2 C24 C29 N4 . . . -2.4(9)
O2 C24 C29 C28 . . . -179.6(6)
C25 C24 C29 N4 . . . 177.1(6)
C25 C24 C29 C28 . . . 0.0(9)
C29 C24 C25 C26 . . . -1.0(10)
C24 C25 C26 C27 . . . 1.3(10)
C25 C26 C27 Cl2 . . . 179.2(5)
C25 C26 C27 C28 . . . -0.7(10)
Cl2 C27 C28 C29 . . . 179.9(4)
C26 C27 C28 C29 . . . -0.3(8)
C27 C28 C29 N4 . . . -176.1(6)
C27 C28 C29 C24 . . . 0.6(10)
O3 C30 C31 N5 . . . 0.9(12)
O3 C30 C31 C32 . . . -179.8(6)
O3 C30 C39 C38 . . . -176.9(6)
O3 C30 C39 C40 . . . 2.4(10)
C31 C30 C39 C38 . . . 3.4(10)
C31 C30 C39 C40 . . . -177.3(7)
C39 C30 C31 N5 . . . -179.4(6)
C39 C30 C31 C32 . . . 0.0(9)
N5 C31 C32 C33 . . . -2.4(10)
N5 C31 C32 C37 . . . 176.3(6)
C30 C31 C32 C33 . . . 178.2(7)
C30 C31 C32 C37 . . . -3.1(10)
C31 C32 C33 C34 . . . 177.1(7)
C31 C32 C37 C36 . . . -177.0(6)
C31 C32 C37 C38 . . . 2.9(10)
C33 C32 C37 C36 . . . 1.7(10)
C33 C32 C37 C38 . . . -178.3(7)
C37 C32 C33 C34 . . . -1.6(11)
C32 C33 C34 C35 . . . -0.3(9)
C33 C34 C35 C36 . . . 1.9(12)
C34 C35 C36 C37 . . . -1.7(12)
C35 C36 C37 C32 . . . 0.0(10)
C35 C36 C37 C38 . . . 180.0(7)
C32 C37 C38 C39 . . . 0.4(11)
C36 C37 C38 C39 . . . -179.6(7)
C37 C38 C39 C30 . . . -3.7(11)
C37 C38 C39 C40 . . . 177.0(7)
C30 C39 C40 O5 . . . -165.1(7)
C30 C39 C40 N6 . . . 17.5(11)
C38 C39 C40 O5 . . . 14.1(11)
C38 C39 C40 N6 . . . -163.2(7)
N6 C41 C42 C43 . . . 179.6(7)
N6 C41 C46 C45 . . . -179.3(6)
C42 C41 C46 C45 . . . 0.1(8)
C46 C41 C42 C43 . . . 0.2(8)
C41 C42 C43 C44 . . . -0.4(10)
C42 C43 C44 C45 . . . 0.3(9)
C43 C44 C45 C46 . . . 0.1(10)
C44 C45 C46 C41 . . . -0.3(9)
